data_7117554
loop_
_publ_author_name
'Chansaenpak, Kantapat'
'Wang, Mengzhe'
'Wu, Zhanhong'
'Zaman, Rehmat'
'Li, Zibo'
'Gabba\"i, Fran\,cois P'

_publ_section_title
;
 [^18^F]--NHC--BF~3~ adducts as water stable radio-prosthetic groups
 for PET imaging
;
_journal_coden_ASTM CHCOFS
_journal_issue 62
_journal_name_full
;
 Chemical Communications (Cambridge, United Kingdom)
;
_journal_page_first 12439
_journal_page_last 12442
_journal_paper_doi 10.1039/c5cc04545b
_journal_volume 51
_journal_year 2015
_chemical_formula_sum 'C9 H9 B F3 N3 O2'
_chemical_formula_weight 259.00
_space_group_IT_number 19
_symmetry_cell_setting orthorhombic
_symmetry_space_group_name_Hall 'P 2ac 2ab'
_symmetry_space_group_name_H-M 'P 21 21 21'
_atom_sites_solution_hydrogens geom
_atom_sites_solution_primary direct
_atom_sites_solution_secondary difmap
_audit_creation_method SHELXL-97
_audit_update_record
;
2015-05-25 deposited with the CCDC.
2015-06-26 downloaded from the CCDC.
;
_cell_angle_alpha 90.00
_cell_angle_beta 90.00
_cell_angle_gamma 90.00
_cell_formula_units_Z 4
_cell_length_a 7.5804(12)
_cell_length_b 7.9279(13)
_cell_length_c 18.431(3)
_cell_measurement_temperature 110(2)
_cell_volume 1107.6(3)
_computing_structure_refinement 'SHELXL-97 (Sheldrick, 1997)'
_computing_structure_solution 'SHELXS-97 (Sheldrick, 1990)'
_diffrn_ambient_temperature 110(2)
_diffrn_measured_fraction_theta_full 1.000
_diffrn_measured_fraction_theta_max 1.000
_diffrn_radiation_monochromator graphite
_diffrn_radiation_source 'fine-focus sealed tube'
_diffrn_radiation_type MoK\a
_diffrn_radiation_wavelength 0.71073
_diffrn_reflns_av_R_equivalents 0.0236
_diffrn_reflns_av_sigmaI/netI 0.0312
_diffrn_reflns_limit_h_max 9
_diffrn_reflns_limit_h_min -9
_diffrn_reflns_limit_k_max 10
_diffrn_reflns_limit_k_min -10
_diffrn_reflns_limit_l_max 23
_diffrn_reflns_limit_l_min 0
_diffrn_reflns_number 4976
_diffrn_reflns_theta_full 27.44
_diffrn_reflns_theta_max 27.44
_diffrn_reflns_theta_min 2.21
_exptl_absorpt_coefficient_mu 0.142
_exptl_absorpt_correction_T_max 0.9901
_exptl_absorpt_correction_T_min 0.9545
_exptl_crystal_density_diffrn 1.553
_exptl_crystal_density_method 'not measured'
_exptl_crystal_description single
_exptl_crystal_F_000 528
_exptl_crystal_size_max 0.33
_exptl_crystal_size_mid 0.30
_exptl_crystal_size_min 0.07
_refine_diff_density_max 0.747
_refine_diff_density_min -0.523
_refine_diff_density_rms 0.147
_refine_ls_abs_structure_details 'Flack H D (1983), Acta Cryst. A39, 876-881'
_refine_ls_abs_structure_Flack 0(3)
_refine_ls_extinction_method none
_refine_ls_goodness_of_fit_ref 1.099
_refine_ls_hydrogen_treatment mixed
_refine_ls_matrix_type full
_refine_ls_number_parameters 164
_refine_ls_number_reflns 2523
_refine_ls_number_restraints 0
_refine_ls_restrained_S_all 1.099
_refine_ls_R_factor_all 0.1100
_refine_ls_R_factor_gt 0.1079
_refine_ls_shift/su_max 0.055
_refine_ls_shift/su_mean 0.012
_refine_ls_structure_factor_coef Fsqd
_refine_ls_weighting_details 'calc w=1/[\s^2^(Fo^2^)+(0.1000P)^2^+7.4553P] where P=(Fo^2^+2Fc^2^)/3'
_refine_ls_weighting_scheme calc
_refine_ls_wR_factor_gt 0.2751
_refine_ls_wR_factor_ref 0.2763
_reflns_number_gt 2421
_reflns_number_total 2523
_reflns_threshold_expression >2sigma(I)
_cod_data_source_file c5cc04545b2.cif
_cod_data_source_block y
_cod_original_sg_symbol_H-M P212121
_cod_database_code 7117554

loop_
_symmetry_equiv_pos_as_xyz
'x, y, z'
'-x+1/2, -y, z+1/2'
'x+1/2, -y+1/2, -z'
'-x, y+1/2, -z+1/2'

loop_
_atom_site_label
_atom_site_type_symbol
_atom_site_fract_x
_atom_site_fract_y
_atom_site_fract_z
_atom_site_U_iso_or_equiv
_atom_site_adp_type
_atom_site_occupancy
_atom_site_symmetry_multiplicity
_atom_site_calc_flag
_atom_site_refinement_flags
F1 F 0.6181(7) 0.5752(9) 0.3421(5) 0.109(3) Uani 1 1 d .
F2 F 0.5834(5) 0.7614(6) 0.4338(2) 0.0341(9) Uani 1 1 d .
F3 F 0.5132(7) 0.8353(8) 0.3212(3) 0.0636(18) Uani 1 1 d .
O1 O -0.0893(7) 0.2770(6) 0.4913(2) 0.0343(12) Uani 1 1 d .
O2 O -0.0811(7) 0.3585(8) 0.2468(2) 0.0407(13) Uani 1 1 d .
N1 N 0.2369(6) 0.4870(6) 0.3659(3) 0.0182(10) Uani 1 1 d .
N2 N 0.1795(6) 0.7358(6) 0.4050(2) 0.0177(9) Uani 1 1 d .
N3 N -0.0524(6) 0.3541(6) 0.3720(3) 0.0209(10) Uani 1 1 d .
C1 C 0.3089(7) 0.6371(7) 0.3805(3) 0.0186(10) Uani 1 1 d .
C2 C 0.0582(7) 0.4932(7) 0.3810(3) 0.0191(11) Uani 1 1 d .
C3 C 0.0212(8) 0.6507(7) 0.4043(3) 0.0209(11) Uani 1 1 d .
H3A H -0.0911 0.6940 0.4176 0.025 Uiso 1 1 calc R
C4 C 0.3282(8) 0.3354(7) 0.3386(3) 0.0235(12) Uani 1 1 d .
H4A H 0.4540 0.3601 0.3324 0.035 Uiso 1 1 calc R
H4B H 0.2774 0.3025 0.2918 0.035 Uiso 1 1 calc R
H4C H 0.3139 0.2430 0.3734 0.035 Uiso 1 1 calc R
C5 C 0.1965(9) 0.9162(7) 0.4223(4) 0.0252(13) Uani 1 1 d .
H5A H 0.3210 0.9492 0.4198 0.038 Uiso 1 1 calc R
H5B H 0.1516 0.9371 0.4714 0.038 Uiso 1 1 calc R
H5C H 0.1283 0.9827 0.3873 0.038 Uiso 1 1 calc R
C6 C -0.1233(8) 0.2594(7) 0.4284(3) 0.0226(12) Uani 1 1 d .
C7 C -0.2430(8) 0.1338(8) 0.3943(4) 0.0273(13) Uani 1 1 d .
H7A H -0.3099 0.0508 0.4193 0.033 Uiso 1 1 calc R
C8 C -0.2406(10) 0.1571(9) 0.3224(4) 0.0353(16) Uani 1 1 d .
H8A H -0.3061 0.0932 0.2881 0.042 Uiso 1 1 calc R
C9 C -0.1203(8) 0.2978(8) 0.3048(3) 0.0252(13) Uani 1 1 d .
B1 B 0.5155(10) 0.6993(10) 0.3687(4) 0.0294(15) Uani 1 1 d .

loop_
_atom_site_aniso_label
_atom_site_aniso_U_11
_atom_site_aniso_U_22
_atom_site_aniso_U_33
_atom_site_aniso_U_23
_atom_site_aniso_U_13
_atom_site_aniso_U_12
F1 0.021(2) 0.083(4) 0.223(9) -0.101(5) 0.026(4) -0.011(3)
F2 0.0178(16) 0.045(2) 0.039(2) 0.0023(19) -0.0066(16) -0.0131(17)
F3 0.054(3) 0.094(4) 0.043(3) 0.025(3) 0.000(2) -0.047(3)
O1 0.049(3) 0.030(3) 0.024(2) 0.0009(19) 0.000(2) -0.010(2)
O2 0.042(3) 0.059(3) 0.021(2) -0.002(2) 0.003(2) -0.022(3)
N1 0.012(2) 0.020(2) 0.022(2) -0.0033(19) -0.0029(18) -0.0019(18)
N2 0.023(2) 0.0106(19) 0.020(2) -0.0022(17) -0.0012(18) -0.0014(19)
N3 0.020(2) 0.022(2) 0.021(2) -0.005(2) -0.0005(19) -0.008(2)
C1 0.021(3) 0.016(2) 0.019(2) -0.001(2) 0.001(2) -0.008(2)
C2 0.018(3) 0.019(3) 0.020(2) 0.002(2) 0.001(2) -0.004(2)
C3 0.027(3) 0.015(2) 0.021(3) -0.001(2) -0.001(2) -0.002(2)
C4 0.021(3) 0.017(3) 0.033(3) -0.002(2) 0.002(2) 0.002(2)
C5 0.033(3) 0.008(2) 0.035(3) 0.001(2) -0.005(3) -0.002(2)
C6 0.021(3) 0.018(3) 0.029(3) 0.001(2) 0.006(2) 0.009(2)
C7 0.020(3) 0.021(3) 0.041(4) -0.001(3) 0.002(2) -0.001(2)
C8 0.036(4) 0.028(3) 0.042(4) -0.016(3) -0.001(3) -0.010(3)
C9 0.017(3) 0.034(3) 0.025(3) -0.005(3) -0.001(2) -0.009(2)
B1 0.021(3) 0.032(4) 0.035(4) -0.007(3) 0.003(3) -0.006(3)

loop_
_atom_type_symbol
_atom_type_description
_atom_type_scat_dispersion_real
_atom_type_scat_dispersion_imag
_atom_type_scat_source
C C 0.0033 0.0016 'International Tables Vol C Tables 4.2.6.8 and 6.1.1.4'
H H 0.0000 0.0000 'International Tables Vol C Tables 4.2.6.8 and 6.1.1.4'
B B 0.0013 0.0007 'International Tables Vol C Tables 4.2.6.8 and 6.1.1.4'
F F 0.0171 0.0103 'International Tables Vol C Tables 4.2.6.8 and 6.1.1.4'
N N 0.0061 0.0033 'International Tables Vol C Tables 4.2.6.8 and 6.1.1.4'
O O 0.0106 0.0060 'International Tables Vol C Tables 4.2.6.8 and 6.1.1.4'

loop_
_geom_angle_atom_site_label_1
_geom_angle_atom_site_label_2
_geom_angle_atom_site_label_3
_geom_angle
C1 N1 C2 109.2(5)
C1 N1 C4 127.0(5)
C2 N1 C4 123.8(5)
C1 N2 C3 110.6(4)
C1 N2 C5 125.4(5)
C3 N2 C5 123.7(5)
C6 N3 C2 124.7(5)
C6 N3 C9 110.1(5)
C2 N3 C9 125.0(5)
N2 C1 N1 106.8(5)
N2 C1 B1 124.5(5)
N1 C1 B1 128.7(5)
C3 C2 N1 107.5(5)
C3 C2 N3 130.1(5)
N1 C2 N3 122.4(5)
C2 C3 N2 105.9(5)
C2 C3 H3A 127.0
N2 C3 H3A 127.0
N1 C4 H4A 109.5
N1 C4 H4B 109.5
H4A C4 H4B 109.5
N1 C4 H4C 109.5
H4A C4 H4C 109.5
H4B C4 H4C 109.5
N2 C5 H5A 109.5
N2 C5 H5B 109.5
H5A C5 H5B 109.5
N2 C5 H5C 109.5
H5A C5 H5C 109.5
H5B C5 H5C 109.5
O1 C6 N3 125.4(6)
O1 C6 C7 128.4(6)
N3 C6 C7 106.3(5)
C8 C7 C6 108.6(6)
C8 C7 H7A 125.7
C6 C7 H7A 125.7
C7 C8 C9 109.3(6)
C7 C8 H8A 125.4
C9 C8 H8A 125.4
O2 C9 N3 124.0(6)
O2 C9 C8 130.3(6)
N3 C9 C8 105.8(5)
F1 B1 F3 110.1(7)
F1 B1 F2 111.0(7)
F3 B1 F2 105.9(6)
F1 B1 C1 112.1(6)
F3 B1 C1 107.6(6)
F2 B1 C1 110.0(5)

loop_
_geom_bond_atom_site_label_1
_geom_bond_atom_site_label_2
_geom_bond_distance
F1 B1 1.347(9)
F2 B1 1.395(9)
F3 B1 1.390(10)
O1 C6 1.195(8)
O2 C9 1.209(8)
N1 C1 1.337(7)
N1 C2 1.383(7)
N1 C4 1.476(7)
N2 C1 1.334(7)
N2 C3 1.376(7)
N2 C5 1.471(7)
N3 C6 1.392(8)
N3 C2 1.395(7)
N3 C9 1.413(7)
C1 B1 1.656(9)
C2 C3 1.351(8)
C3 H3A 0.9500
C4 H4A 0.9800
C4 H4B 0.9800
C4 H4C 0.9800
C5 H5A 0.9800
C5 H5B 0.9800
C5 H5C 0.9800
C6 C7 1.487(9)
C7 C8 1.337(10)
C7 H7A 0.9500
C8 C9 1.477(9)
C8 H8A 0.9500

loop_
_geom_torsion_atom_site_label_1
_geom_torsion_atom_site_label_2
_geom_torsion_atom_site_label_3
_geom_torsion_atom_site_label_4
_geom_torsion
C3 N2 C1 N1 -1.8(6)
C5 N2 C1 N1 -175.0(5)
C3 N2 C1 B1 176.1(6)
C5 N2 C1 B1 2.9(9)
C2 N1 C1 N2 0.6(6)
C4 N1 C1 N2 -179.0(5)
C2 N1 C1 B1 -177.1(6)
C4 N1 C1 B1 3.2(10)
C1 N1 C2 C3 0.7(6)
C4 N1 C2 C3 -179.6(5)
C1 N1 C2 N3 -179.2(5)
C4 N1 C2 N3 0.5(8)
C6 N3 C2 C3 -72.8(8)
C9 N3 C2 C3 101.6(8)
C6 N3 C2 N1 107.1(6)
C9 N3 C2 N1 -78.5(8)
N1 C2 C3 N2 -1.7(6)
N3 C2 C3 N2 178.1(5)
C1 N2 C3 C2 2.2(6)
C5 N2 C3 C2 175.6(5)
C2 N3 C6 O1 -5.6(9)
C9 N3 C6 O1 179.3(6)
C2 N3 C6 C7 175.6(5)
C9 N3 C6 C7 0.5(6)
O1 C6 C7 C8 -179.1(7)
N3 C6 C7 C8 -0.4(7)
C6 C7 C8 C9 0.1(8)
C6 N3 C9 O2 179.8(7)
C2 N3 C9 O2 4.7(10)
C6 N3 C9 C8 -0.5(7)
C2 N3 C9 C8 -175.6(6)
C7 C8 C9 O2 179.9(8)
C7 C8 C9 N3 0.2(8)
N2 C1 B1 F1 -178.8(7)
N1 C1 B1 F1 -1.4(11)
N2 C1 B1 F3 -57.6(8)
N1 C1 B1 F3 119.8(7)
N2 C1 B1 F2 57.2(8)
N1 C1 B1 F2 -125.3(7)
